data_2220109
loop_
_publ_author_name
'Fun, Hoong-Kun'
'Jebas, Samuel Robinson'
'D'Silva, E. Deepak'
'Patil, P. S.'
'Dharmaprakash, S. M.'

_publ_section_title
;
 2,5-Dimethoxybenzaldehyde thiosemicarbazone
;
_journal_coeditor_code CI2701
_journal_issue 12
_journal_name_full 'Acta Crystallographica Section E'
_journal_page_first o2276
_journal_paper_doi 10.1107/S1600536808035198
_journal_volume 64
_journal_year 2008
_chemical_formula_iupac 'C10 H13 N3 O2 S'
_chemical_formula_moiety 'C10 H13 N3 O2 S'
_chemical_formula_sum 'C10 H13 N3 O2 S'
_chemical_formula_weight 239.29
_chemical_name_common '2,5-dimethoxybenzaldehyde thiosemicarbazone'
_chemical_name_systematic
;
2,5-Dimethoxybenzaldehyde thiosemicarbazone
;
_space_group_IT_number 61
_symmetry_cell_setting orthorhombic
_symmetry_space_group_name_Hall '-P 2ac 2ab'
_symmetry_space_group_name_H-M 'P b c a'
_atom_sites_solution_hydrogens geom
_atom_sites_solution_primary direct
_atom_sites_solution_secondary difmap
_audit_creation_method SHELXL-97
_cell_angle_alpha 90.00
_cell_angle_beta 90.00
_cell_angle_gamma 90.00
_cell_formula_units_Z 8
_cell_length_a 11.07130(10)
_cell_length_b 13.0603(2)
_cell_length_c 15.7808(2)
_cell_measurement_reflns_used 4233
_cell_measurement_temperature 100.00(10)
_cell_measurement_theta_max 30.04
_cell_measurement_theta_min 2.58
_cell_volume 2281.82(5)
_computing_cell_refinement 'APEX2 (Bruker, 2005) and SAINT (Bruker, 2005)'
_computing_data_collection 'APEX2 (Bruker, 2005)'
_computing_data_reduction 'SAINT (Bruker, 2005)'
_computing_molecular_graphics 'SHELXTL (Sheldrick, 2008)'
_computing_publication_material
;
SHELXTL (Sheldrick, 2008) and PLATON (Spek, 2003)
;
_computing_structure_refinement 'SHELXTL (Sheldrick, 2008)'
_computing_structure_solution 'SHELXTL (Sheldrick, 2008)'
_diffrn_ambient_temperature 100.00(10)
_diffrn_measured_fraction_theta_full 0.997
_diffrn_measured_fraction_theta_max 0.997
_diffrn_measurement_device_type 'Bruker SMART APEXII CCD area-detector'
_diffrn_measurement_method '\f and \w'
_diffrn_radiation_monochromator graphite
_diffrn_radiation_source 'fine-focus sealed tube'
_diffrn_radiation_type MoK\a
_diffrn_radiation_wavelength 0.71073
_diffrn_reflns_av_R_equivalents 0.0433
_diffrn_reflns_av_sigmaI/netI 0.0330
_diffrn_reflns_limit_h_max 11
_diffrn_reflns_limit_h_min -15
_diffrn_reflns_limit_k_max 18
_diffrn_reflns_limit_k_min -14
_diffrn_reflns_limit_l_max 19
_diffrn_reflns_limit_l_min -22
_diffrn_reflns_number 18486
_diffrn_reflns_theta_full 30.51
_diffrn_reflns_theta_max 30.51
_diffrn_reflns_theta_min 2.58
_diffrn_standards_number 0
_exptl_absorpt_coefficient_mu 0.273
_exptl_absorpt_correction_T_max 0.9431
_exptl_absorpt_correction_T_min 0.9122
_exptl_absorpt_correction_type multi-scan
_exptl_absorpt_process_details '(SADABS; Bruker, 2005)'
_exptl_crystal_colour colourless
_exptl_crystal_density_diffrn 1.393
_exptl_crystal_density_method 'not measured'
_exptl_crystal_description Block
_exptl_crystal_F_000 1008
_exptl_crystal_size_max 0.34
_exptl_crystal_size_mid 0.28
_exptl_crystal_size_min 0.22
_refine_diff_density_max 0.404
_refine_diff_density_min -0.272
_refine_ls_extinction_method none
_refine_ls_goodness_of_fit_ref 1.056
_refine_ls_hydrogen_treatment mixed
_refine_ls_matrix_type full
_refine_ls_number_parameters 157
_refine_ls_number_reflns 3486
_refine_ls_number_restraints 2
_refine_ls_restrained_S_all 1.056
_refine_ls_R_factor_all 0.0492
_refine_ls_R_factor_gt 0.0371
_refine_ls_shift/su_max 0.002
_refine_ls_shift/su_max_lt 0.002
_refine_ls_shift/su_mean 0.000
_refine_ls_structure_factor_coef Fsqd
_refine_ls_weighting_details 'calc w=1/[\s^2^(Fo^2^)+(0.0435P)^2^+0.8407P] where P=(Fo^2^+2Fc^2^)/3'
_refine_ls_weighting_scheme calc
_refine_ls_wR_factor_gt 0.0903
_refine_ls_wR_factor_ref 0.0966
_reflns_number_gt 2834
_reflns_number_total 3486
_reflns_threshold_expression I>2\s(I)
_cod_data_source_file ci2701.cif
_cod_data_source_block I
_cod_depositor_comments
;
The following automatic conversions were performed:
'_symmetry_cell_setting' value 'Orthorhombic' changed to 'orthorhombic'
according to '/home/saulius/struct/CIF-dictionaries/cif_core.dic'
dictionary named 'cif_core.dic' version 2.4.1 from 2010-06-29.

Automatic conversion script
Id: cif_fix_enum 1527 2010-12-29 10:47:43Z saulius 

The following automatic conversions were performed:

'_symmetry_cell_setting' value 'Orthorhombic' changed to
'orthorhombic' according to
/home/saulius/struct/CIF-dictionaries/cif_core.dic dictionary named
'cif_core.dic' version 2.4.1 from 2010-06-29.

Automatic conversion script
Id: cif_fix_values 1715 2011-07-08 13:25:40Z adriana 
;
_cod_database_code 2220109
_cod_database_fobs_code 2220109

loop_
_symmetry_equiv_pos_as_xyz
'x, y, z'
'-x+1/2, -y, z+1/2'
'-x, y+1/2, -z+1/2'
'x+1/2, -y+1/2, -z'
'-x, -y, -z'
'x-1/2, y, -z-1/2'
'x, -y-1/2, z-1/2'
'-x-1/2, y-1/2, z'

loop_
_atom_site_type_symbol
_atom_site_label
_atom_site_fract_x
_atom_site_fract_y
_atom_site_fract_z
_atom_site_U_iso_or_equiv
_atom_site_adp_type
_atom_site_calc_flag
_atom_site_refinement_flags
_atom_site_occupancy
S S1 -0.01083(3) 1.16558(3) 0.45083(2) 0.01697(9) Uani d . 1
O O1 0.35907(8) 0.80559(7) 0.68704(6) 0.0191(2) Uani d . 1
O O2 0.72695(8) 1.07776(7) 0.61508(6) 0.0165(2) Uani d . 1
N N1 0.28066(10) 1.06262(9) 0.56220(6) 0.0150(2) Uani d . 1
N N2 0.16335(10) 1.07175(9) 0.53426(7) 0.0157(2) Uani d . 1
N N3 0.21269(11) 1.23005(9) 0.48405(7) 0.0178(2) Uani d D 1
C C1 0.45590(12) 0.86889(10) 0.67348(7) 0.0150(2) Uani d . 1
C C2 0.57116(12) 0.85165(10) 0.70424(8) 0.0174(3) Uani d . 1
H H2A 0.5868 0.7939 0.7370 0.021 Uiso calc R 1
C C3 0.66395(12) 0.92047(10) 0.68638(8) 0.0175(3) Uani d . 1
H H3A 0.7414 0.9085 0.7070 0.021 Uiso calc R 1
C C4 0.64053(11) 1.00689(10) 0.63780(7) 0.0144(2) Uani d . 1
C C5 0.52450(12) 1.02595(10) 0.60844(7) 0.0145(2) Uani d . 1
H H5A 0.5091 1.0846 0.5768 0.017 Uiso calc R 1
C C6 0.43114(11) 0.95785(10) 0.62609(7) 0.0138(2) Uani d . 1
C C7 0.30819(12) 0.97659(10) 0.59612(8) 0.0153(2) Uani d . 1
H H7A 0.2497 0.9259 0.6017 0.018 Uiso calc R 1
C C8 0.13017(11) 1.15736(10) 0.49192(7) 0.0142(2) Uani d . 1
C C9 0.37938(13) 0.71375(11) 0.73357(9) 0.0231(3) Uani d . 1
H H9A 0.3049 0.6766 0.7387 0.035 Uiso calc R 1
H H9B 0.4092 0.7304 0.7890 0.035 Uiso calc R 1
H H9C 0.4377 0.6724 0.7044 0.035 Uiso calc R 1
C C10 0.84490(12) 1.06643(11) 0.65093(8) 0.0184(3) Uani d . 1
H H10A 0.8965 1.1200 0.6303 0.028 Uiso calc R 1
H H10B 0.8777 1.0012 0.6350 0.028 Uiso calc R 1
H H10C 0.8397 1.0705 0.7116 0.028 Uiso calc R 1
H H1N2 0.1156(16) 1.0222(14) 0.5376(11) 0.024(4) Uiso d . 1
H H2N3 0.2833(10) 1.2200(13) 0.5055(10) 0.025(4) Uiso d D 1
H H1N3 0.1967(18) 1.2835(10) 0.4545(10) 0.036(5) Uiso d D 1

loop_
_atom_site_aniso_label
_atom_site_aniso_U_11
_atom_site_aniso_U_22
_atom_site_aniso_U_33
_atom_site_aniso_U_12
_atom_site_aniso_U_13
_atom_site_aniso_U_23
S1 0.01117(16) 0.01533(17) 0.02441(16) 0.00118(11) -0.00228(12) 0.00302(11)
O1 0.0150(5) 0.0161(5) 0.0261(5) 0.0003(4) 0.0023(4) 0.0075(4)
O2 0.0115(4) 0.0155(5) 0.0224(4) -0.0017(3) -0.0022(3) 0.0021(3)
N1 0.0109(5) 0.0158(5) 0.0184(5) 0.0003(4) -0.0023(4) 0.0008(4)
N2 0.0107(5) 0.0134(5) 0.0231(5) -0.0015(4) -0.0029(4) 0.0036(4)
N3 0.0139(5) 0.0143(5) 0.0251(5) -0.0012(4) -0.0037(4) 0.0035(4)
C1 0.0154(6) 0.0134(6) 0.0161(5) 0.0008(5) 0.0028(5) 0.0010(4)
C2 0.0187(7) 0.0140(6) 0.0196(5) 0.0031(5) -0.0001(5) 0.0035(4)
C3 0.0143(6) 0.0176(6) 0.0205(6) 0.0035(5) -0.0029(5) 0.0008(5)
C4 0.0129(6) 0.0141(6) 0.0161(5) 0.0002(5) 0.0007(4) -0.0015(4)
C5 0.0152(6) 0.0131(6) 0.0154(5) 0.0010(5) -0.0009(4) 0.0013(4)
C6 0.0125(6) 0.0137(6) 0.0151(5) 0.0016(5) 0.0000(4) 0.0004(4)
C7 0.0130(6) 0.0152(6) 0.0176(5) -0.0009(5) 0.0001(4) 0.0013(4)
C8 0.0132(6) 0.0137(6) 0.0156(5) 0.0010(4) 0.0009(4) -0.0008(4)
C9 0.0223(7) 0.0168(7) 0.0301(7) 0.0002(5) 0.0039(6) 0.0085(5)
C10 0.0127(6) 0.0206(7) 0.0218(6) 0.0005(5) -0.0025(5) -0.0017(5)

loop_
_atom_type_symbol
_atom_type_description
_atom_type_scat_dispersion_real
_atom_type_scat_dispersion_imag
_atom_type_scat_source
C C 0.0033 0.0016 'International Tables Vol C Tables 4.2.6.8 and 6.1.1.4'
H H 0.0000 0.0000 'International Tables Vol C Tables 4.2.6.8 and 6.1.1.4'
N N 0.0061 0.0033 'International Tables Vol C Tables 4.2.6.8 and 6.1.1.4'
O O 0.0106 0.0060 'International Tables Vol C Tables 4.2.6.8 and 6.1.1.4'
S S 0.1246 0.1234 'International Tables Vol C Tables 4.2.6.8 and 6.1.1.4'

loop_
_geom_angle_atom_site_label_1
_geom_angle_atom_site_label_2
_geom_angle_atom_site_label_3
_geom_angle
C1 O1 C9 117.71(10)
C4 O2 C10 117.46(10)
C7 N1 N2 115.73(11)
C8 N2 N1 119.06(11)
C8 N2 H1N2 119.9(12)
N1 N2 H1N2 120.5(12)
C8 N3 H2N3 118.7(11)
C8 N3 H1N3 119.5(14)
H2N3 N3 H1N3 121.6(17)
O1 C1 C2 124.64(11)
O1 C1 C6 115.35(11)
C2 C1 C6 120.00(12)
C1 C2 C3 120.25(12)
C1 C2 H2A 119.9
C3 C2 H2A 119.9
C4 C3 C2 119.87(12)
C4 C3 H3A 120.1
C2 C3 H3A 120.1
O2 C4 C5 115.78(11)
O2 C4 C3 124.03(11)
C5 C4 C3 120.19(12)
C4 C5 C6 120.39(12)
C4 C5 H5A 119.8
C6 C5 H5A 119.8
C5 C6 C1 119.26(12)
C5 C6 C7 121.33(11)
C1 C6 C7 119.41(12)
N1 C7 C6 120.23(12)
N1 C7 H7A 119.9
C6 C7 H7A 119.9
N3 C8 N2 116.85(12)
N3 C8 S1 123.70(10)
N2 C8 S1 119.44(10)
O1 C9 H9A 109.5
O1 C9 H9B 109.5
H9A C9 H9B 109.5
O1 C9 H9C 109.5
H9A C9 H9C 109.5
H9B C9 H9C 109.5
O2 C10 H10A 109.5
O2 C10 H10B 109.5
H10A C10 H10B 109.5
O2 C10 H10C 109.5
H10A C10 H10C 109.5
H10B C10 H10C 109.5

loop_
_geom_bond_atom_site_label_1
_geom_bond_atom_site_label_2
_geom_bond_distance
S1 C8 1.6938(13)
O1 C1 1.3706(16)
O1 C9 1.4242(16)
O2 C4 1.3788(15)
O2 C10 1.4308(15)
N1 C7 1.2813(16)
N1 N2 1.3768(15)
N2 C8 1.3533(16)
N2 H1N2 0.838(18)
N3 C8 1.3235(17)
N3 H2N3 0.861(9)
N3 H1N3 0.857(9)
C1 C2 1.3837(19)
C1 C6 1.4087(17)
C2 C3 1.3938(19)
C2 H2A 0.93
C3 C4 1.3888(18)
C3 H3A 0.93
C4 C5 1.3881(17)
C5 C6 1.3917(18)
C5 H5A 0.93
C6 C7 1.4617(18)
C7 H7A 0.93
C9 H9A 0.96
C9 H9B 0.96
C9 H9C 0.96
C10 H10A 0.96
C10 H10B 0.96
C10 H10C 0.96

loop_
_geom_hbond_atom_site_label_D
_geom_hbond_atom_site_label_H
_geom_hbond_atom_site_label_A
_geom_hbond_site_symmetry_A
_geom_hbond_distance_DH
_geom_hbond_distance_HA
_geom_hbond_distance_DA
_geom_hbond_angle_DHA
N2 H1N2 S1 5_576 0.84(4) 2.718(18) 3.5375(12) 166(2)
N3 H2N3 S1 4_576 0.860(10) 2.811(13) 3.5047(12) 139.0(10)
N3 H1N3 O2 4_476 0.860(10) 2.145(11) 2.9617(15) 159(2)
C3 H3A O1 6_657 0.93 2.51 3.3027(16) 143

loop_
_geom_torsion_atom_site_label_1
_geom_torsion_atom_site_label_2
_geom_torsion_atom_site_label_3
_geom_torsion_atom_site_label_4
_geom_torsion
C7 N1 N2 C8 -174.96(11)
C9 O1 C1 C2 -2.31(18)
C9 O1 C1 C6 179.11(11)
O1 C1 C2 C3 179.55(12)
C6 C1 C2 C3 -1.93(19)
C1 C2 C3 C4 0.25(19)
C10 O2 C4 C5 173.96(11)
C10 O2 C4 C3 -6.45(17)
C2 C3 C4 O2 -178.28(11)
C2 C3 C4 C5 1.30(19)
O2 C4 C5 C6 178.47(11)
C3 C4 C5 C6 -1.14(19)
C4 C5 C6 C1 -0.54(18)
C4 C5 C6 C7 179.74(11)
O1 C1 C6 C5 -179.27(11)
C2 C1 C6 C5 2.07(18)
O1 C1 C6 C7 0.45(17)
C2 C1 C6 C7 -178.20(11)
N2 N1 C7 C6 178.52(10)
C5 C6 C7 N1 -8.95(18)
C1 C6 C7 N1 171.33(11)
N1 N2 C8 N3 -3.50(17)
N1 N2 C8 S1 175.42(9)

loop_
_cod_related_entry_id
_cod_related_entry_database
_cod_related_entry_code
1 ChemSpider 6007098
